data_4078018
loop_
_publ_author_name
'Zhang, Jie'
'Qiu, Jinshui'
'Yao, Yingming'
'Zhang, Yong'
'Wang, Yaorong'
'Shen, Qi'

_publ_section_title
;
 Synthesis and Characterization of Lanthanide Amides Bearing Aminophenoxy
 Ligands and Their Catalytic Activity for the Polymerization of Lactides
;
_journal_issue 8
_journal_name_full Organometallics
_journal_page_first 3138
_journal_paper_doi 10.1021/om300036a
_journal_volume 31
_journal_year 2012
_chemical_formula_moiety 'C92 H126 N4 Nd2 O4, 2(C7 H8)'
_chemical_formula_sum 'C106 H142 N4 Nd2 O4'
_chemical_formula_weight 1824.72
_chemical_name_systematic
; 
 ? 
;
_space_group_IT_number 2
_symmetry_cell_setting triclinic
_symmetry_Int_Tables_number 2
_symmetry_space_group_name_Hall '-P 1'
_symmetry_space_group_name_H-M 'P -1'
_atom_sites_solution_hydrogens geom
_atom_sites_solution_primary direct
_atom_sites_solution_secondary difmap
_audit_creation_method SHELXL-97
_cell_angle_alpha 88.044(5)
_cell_angle_beta 82.648(5)
_cell_angle_gamma 88.124(5)
_cell_formula_units_Z 1
_cell_length_a 11.9744(10)
_cell_length_b 13.1231(11)
_cell_length_c 15.3787(14)
_cell_measurement_reflns_used 11395
_cell_measurement_temperature 223(2)
_cell_measurement_theta_max 27.5
_cell_measurement_theta_min 3.1
_cell_volume 2394.4(4)
_computing_cell_refinement CrystalClear
_computing_data_collection CrystalClear
_computing_data_reduction CrystalStructure
_computing_structure_refinement 'SHELXL-97 (Sheldrick, 1997)'
_computing_structure_solution 'SHELXS-97 (Sheldrick, 1990)'
_diffrn_ambient_temperature 223(2)
_diffrn_detector_area_resol_mean 14.63
_diffrn_measured_fraction_theta_full 0.994
_diffrn_measured_fraction_theta_max 0.994
_diffrn_measurement_device_type 'Rigaku Saturn'
_diffrn_measurement_method \w
_diffrn_radiation_monochromator graphite
_diffrn_radiation_source 'fine-focus sealed tube'
_diffrn_radiation_type MoK\a
_diffrn_radiation_wavelength 0.71075
_diffrn_reflns_av_R_equivalents 0.0478
_diffrn_reflns_av_sigmaI/netI 0.0756
_diffrn_reflns_limit_h_max 14
_diffrn_reflns_limit_h_min -14
_diffrn_reflns_limit_k_max 14
_diffrn_reflns_limit_k_min -15
_diffrn_reflns_limit_l_max 17
_diffrn_reflns_limit_l_min -18
_diffrn_reflns_number 19745
_diffrn_reflns_theta_full 25.50
_diffrn_reflns_theta_max 25.50
_diffrn_reflns_theta_min 3.05
_exptl_absorpt_coefficient_mu 1.124
_exptl_absorpt_correction_T_max 0.855
_exptl_absorpt_correction_T_min 0.629
_exptl_absorpt_correction_type multi-scan
_exptl_absorpt_process_details 'Jacobson, R. (1998) Private communication'
_exptl_crystal_colour green
_exptl_crystal_density_diffrn 1.265
_exptl_crystal_density_method 'not measured'
_exptl_crystal_description block
_exptl_crystal_F_000 958
_exptl_crystal_size_max 0.25
_exptl_crystal_size_mid 0.20
_exptl_crystal_size_min 0.14
_refine_diff_density_max 1.820
_refine_diff_density_min -0.828
_refine_diff_density_rms 0.106
_refine_ls_extinction_method none
_refine_ls_goodness_of_fit_ref 1.080
_refine_ls_hydrogen_treatment constr
_refine_ls_matrix_type full
_refine_ls_number_parameters 475
_refine_ls_number_reflns 8858
_refine_ls_number_restraints 6
_refine_ls_restrained_S_all 1.083
_refine_ls_R_factor_all 0.0763
_refine_ls_R_factor_gt 0.0637
_refine_ls_shift/su_max 0.000
_refine_ls_shift/su_mean 0.000
_refine_ls_structure_factor_coef Fsqd
_refine_ls_weighting_details 'calc w=1/[\s^2^(Fo^2^)+(0.0633P)^2^+4.1594P] where P=(Fo^2^+2Fc^2^)/3'
_refine_ls_weighting_scheme calc
_refine_ls_wR_factor_gt 0.1416
_refine_ls_wR_factor_ref 0.1493
_reflns_number_gt 7630
_reflns_number_total 8858
_reflns_threshold_expression >2sigma(I)
_cod_data_source_file om300036a_si_001.cif
_cod_data_source_block complex2
_cod_database_code 4078018

loop_
_symmetry_equiv_pos_as_xyz
'x, y, z'
'-x, -y, -z'

loop_
_atom_site_label
_atom_site_type_symbol
_atom_site_fract_x
_atom_site_fract_y
_atom_site_fract_z
_atom_site_U_iso_or_equiv
_atom_site_adp_type
_atom_site_occupancy
_atom_site_symmetry_multiplicity
_atom_site_calc_flag
_atom_site_refinement_flags
Nd1 Nd -0.01138(3) 0.07497(2) 0.39146(2) 0.03567(13) Uani 1 1 d .
O1 O 0.1492(3) 0.1111(3) 0.3132(3) 0.0437(10) Uani 1 1 d .
O2 O 0.0455(3) 0.0867(3) 0.5331(2) 0.0357(9) Uani 1 1 d .
N1 N -0.0692(4) 0.1665(4) 0.2429(3) 0.0398(11) Uani 1 1 d .
H1 H -0.1301 0.2061 0.2657 0.048 Uiso 1 1 calc R
N2 N -0.1312(4) 0.1966(3) 0.4491(3) 0.0399(12) Uani 1 1 d .
C1 C 0.1981(5) 0.1467(4) 0.2347(4) 0.0386(13) Uani 1 1 d .
C2 C 0.3103(5) 0.1201(4) 0.2012(4) 0.0390(14) Uani 1 1 d .
C3 C 0.3538(5) 0.1642(5) 0.1209(4) 0.0433(14) Uani 1 1 d .
H3 H 0.4289 0.1478 0.0989 0.052 Uiso 1 1 calc R
C4 C 0.2934(5) 0.2310(5) 0.0712(4) 0.0463(15) Uani 1 1 d .
C5 C 0.1826(5) 0.2524(5) 0.1041(4) 0.0436(15) Uani 1 1 d .
H5 H 0.1384 0.2956 0.0712 0.052 Uiso 1 1 calc R
C6 C 0.1349(5) 0.2120(4) 0.1841(4) 0.0383(13) Uani 1 1 d .
C7 C 0.0179(5) 0.2477(5) 0.2210(4) 0.0452(15) Uani 1 1 d .
H7A H -0.0100 0.2965 0.1785 0.054 Uiso 1 1 calc R
H7B H 0.0234 0.2848 0.2744 0.054 Uiso 1 1 calc R
C8 C -0.1126(5) 0.1262(5) 0.1678(4) 0.0474(16) Uani 1 1 d .
C9 C -0.1989(6) 0.1783(6) 0.1295(5) 0.0585(19) Uani 1 1 d .
C10 C -0.2444(7) 0.1323(8) 0.0620(5) 0.076(3) Uani 1 1 d .
H10 H -0.3017 0.1670 0.0356 0.092 Uiso 1 1 calc R
C11 C -0.2078(7) 0.0382(9) 0.0333(5) 0.080(3) Uani 1 1 d .
H11 H -0.2421 0.0076 -0.0105 0.096 Uiso 1 1 calc R
C12 C -0.1210(7) -0.0114(6) 0.0685(5) 0.065(2) Uani 1 1 d .
H12 H -0.0945 -0.0752 0.0473 0.078 Uiso 1 1 calc R
C13 C -0.0713(6) 0.0314(5) 0.1356(4) 0.0511(17) Uani 1 1 d .
C14 C -0.2454(7) 0.2816(7) 0.1596(6) 0.082(3) Uani 1 1 d .
H14A H -0.2913 0.2738 0.2160 0.123 Uiso 1 1 calc R
H14B H -0.2911 0.3113 0.1170 0.123 Uiso 1 1 calc R
H14C H -0.1836 0.3260 0.1650 0.123 Uiso 1 1 calc R
C15 C 0.0238(6) -0.0259(5) 0.1725(5) 0.0558(18) Uani 1 1 d .
H15A H 0.0883 0.0176 0.1694 0.084 Uiso 1 1 calc R
H15B H 0.0444 -0.0863 0.1388 0.084 Uiso 1 1 calc R
H15C H 0.0001 -0.0458 0.2332 0.084 Uiso 1 1 calc R
C16 C 0.3819(5) 0.0422(5) 0.2496(4) 0.0465(15) Uani 1 1 d .
C17 C 0.5034(6) 0.0341(6) 0.2047(6) 0.074(2) Uani 1 1 d .
H17A H 0.5035 0.0152 0.1442 0.111 Uiso 1 1 calc R
H17B H 0.5450 -0.0174 0.2352 0.111 Uiso 1 1 calc R
H17C H 0.5388 0.0994 0.2061 0.111 Uiso 1 1 calc R
C18 C 0.3291(6) -0.0632(5) 0.2467(5) 0.0614(19) Uani 1 1 d .
H18A H 0.3318 -0.0826 0.1861 0.092 Uiso 1 1 calc R
H18B H 0.2514 -0.0597 0.2738 0.092 Uiso 1 1 calc R
H18C H 0.3711 -0.1134 0.2782 0.092 Uiso 1 1 calc R
C19 C 0.3860(6) 0.0695(6) 0.3447(5) 0.062(2) Uani 1 1 d .
H19A H 0.4352 0.0210 0.3714 0.093 Uiso 1 1 calc R
H19B H 0.3108 0.0673 0.3766 0.093 Uiso 1 1 calc R
H19C H 0.4145 0.1376 0.3465 0.093 Uiso 1 1 calc R
C20 C 0.3503(8) 0.2820(8) -0.0145(6) 0.0903(15) Uani 1 1 d .
C21 C 0.2713(8) 0.3319(8) -0.0681(6) 0.0903(15) Uani 1 1 d .
H21A H 0.2371 0.3915 -0.0386 0.136 Uiso 1 1 calc R
H21B H 0.2131 0.2849 -0.0766 0.136 Uiso 1 1 calc R
H21C H 0.3111 0.3525 -0.1245 0.136 Uiso 1 1 calc R
C22 C 0.4092(8) 0.1959(8) -0.0759(6) 0.0903(15) Uani 1 1 d .
H22A H 0.3525 0.1511 -0.0915 0.136 Uiso 1 1 calc R
H22B H 0.4627 0.1566 -0.0450 0.136 Uiso 1 1 calc R
H22C H 0.4483 0.2272 -0.1287 0.136 Uiso 1 1 calc R
C23 C 0.4440(8) 0.3467(8) 0.0018(6) 0.0903(15) Uani 1 1 d .
H23A H 0.4906 0.3617 -0.0532 0.136 Uiso 1 1 calc R
H23B H 0.4891 0.3109 0.0419 0.136 Uiso 1 1 calc R
H23C H 0.4136 0.4099 0.0274 0.136 Uiso 1 1 calc R
C24 C 0.0165(5) 0.1579(4) 0.5960(4) 0.0339(12) Uani 1 1 d .
C25 C 0.0931(5) 0.1920(4) 0.6499(4) 0.0381(14) Uani 1 1 d .
C26 C 0.0521(5) 0.2588(4) 0.7155(4) 0.0421(14) Uani 1 1 d .
H26 H 0.1028 0.2809 0.7523 0.050 Uiso 1 1 calc R
C27 C -0.0589(5) 0.2952(4) 0.7303(4) 0.0433(14) Uani 1 1 d .
C28 C -0.1305(5) 0.2637(4) 0.6721(4) 0.0439(15) Uani 1 1 d .
H28 H -0.2054 0.2889 0.6782 0.053 Uiso 1 1 calc R
C29 C -0.0954(5) 0.1966(4) 0.6055(4) 0.0344(13) Uani 1 1 d .
C30 C -0.1727(5) 0.1650(4) 0.5406(4) 0.0420(14) Uani 1 1 d .
H30A H -0.1794 0.0907 0.5443 0.050 Uiso 1 1 calc R
H30B H -0.2480 0.1956 0.5568 0.050 Uiso 1 1 calc R
C31 C -0.1706(5) 0.2956(4) 0.4239(4) 0.0397(14) Uani 1 1 d .
C32 C -0.0990(5) 0.3794(4) 0.4190(4) 0.0439(15) Uani 1 1 d .
C33 C -0.1385(6) 0.4728(5) 0.3879(5) 0.0540(17) Uani 1 1 d .
H33 H -0.0912 0.5291 0.3835 0.065 Uiso 1 1 calc R
C34 C -0.2436(7) 0.4851(5) 0.3638(5) 0.063(2) Uani 1 1 d .
H34 H -0.2679 0.5492 0.3430 0.075 Uiso 1 1 calc R
C35 C -0.3147(6) 0.4040(5) 0.3697(5) 0.0580(19) Uani 1 1 d .
H35 H -0.3879 0.4132 0.3543 0.070 Uiso 1 1 calc R
C36 C -0.2784(5) 0.3094(5) 0.3983(5) 0.0485(16) Uani 1 1 d .
C37 C 0.0174(6) 0.3688(5) 0.4463(5) 0.0567(18) Uani 1 1 d .
H37A H 0.0546 0.4335 0.4365 0.085 Uiso 1 1 calc R
H37B H 0.0607 0.3170 0.4119 0.085 Uiso 1 1 calc R
H37C H 0.0118 0.3491 0.5080 0.085 Uiso 1 1 calc R
C38 C -0.3575(6) 0.2210(5) 0.4015(6) 0.066(2) Uani 1 1 d .
H38A H -0.4299 0.2456 0.3862 0.099 Uiso 1 1 calc R
H38B H -0.3672 0.1905 0.4603 0.099 Uiso 1 1 calc R
H38C H -0.3258 0.1703 0.3602 0.099 Uiso 1 1 calc R
C39 C 0.2198(5) 0.1616(4) 0.6346(4) 0.0400(14) Uani 1 1 d .
C40 C 0.2838(6) 0.1968(5) 0.7074(4) 0.0515(17) Uani 1 1 d .
H40A H 0.2809 0.2707 0.7083 0.077 Uiso 1 1 calc R
H40B H 0.3617 0.1728 0.6966 0.077 Uiso 1 1 calc R
H40C H 0.2496 0.1692 0.7634 0.077 Uiso 1 1 calc R
C41 C 0.2397(5) 0.0447(4) 0.6315(5) 0.0493(16) Uani 1 1 d .
H41A H 0.3189 0.0283 0.6338 0.074 Uiso 1 1 calc R
H41B H 0.2178 0.0203 0.5775 0.074 Uiso 1 1 calc R
H41C H 0.1950 0.0122 0.6812 0.074 Uiso 1 1 calc R
C42 C 0.2707(5) 0.2098(5) 0.5473(4) 0.0502(16) Uani 1 1 d .
H42A H 0.2648 0.2835 0.5505 0.075 Uiso 1 1 calc R
H42B H 0.2302 0.1880 0.5008 0.075 Uiso 1 1 calc R
H42C H 0.3493 0.1885 0.5352 0.075 Uiso 1 1 calc R
C43 C -0.1033(8) 0.3648(7) 0.8058(6) 0.0846(13) Uani 1 1 d .
C44 C -0.1386(8) 0.4694(7) 0.7688(6) 0.0846(13) Uani 1 1 d .
H44A H -0.1725 0.5112 0.8164 0.127 Uiso 1 1 calc R
H44B H -0.1927 0.4605 0.7280 0.127 Uiso 1 1 calc R
H44C H -0.0728 0.5025 0.7385 0.127 Uiso 1 1 calc R
C45 C -0.0190(8) 0.3791(7) 0.8674(6) 0.0846(13) Uani 1 1 d .
H45A H 0.0069 0.3130 0.8884 0.127 Uiso 1 1 calc R
H45B H -0.0535 0.4180 0.9168 0.127 Uiso 1 1 calc R
H45C H 0.0446 0.4155 0.8372 0.127 Uiso 1 1 calc R
C46 C -0.2110(8) 0.3196(7) 0.8566(6) 0.0846(13) Uani 1 1 d .
H46A H -0.1927 0.2539 0.8828 0.127 Uiso 1 1 calc R
H46B H -0.2662 0.3111 0.8166 0.127 Uiso 1 1 calc R
H46C H -0.2418 0.3655 0.9023 0.127 Uiso 1 1 calc R
C47 C 0.4276(8) 0.5542(7) 0.3496(6) 0.0835(11) Uani 1 1 d D
C48 C 0.3649(8) 0.4757(6) 0.3887(6) 0.0835(11) Uani 1 1 d D
H48 H 0.3325 0.4808 0.4475 0.100 Uiso 1 1 calc R
C49 C 0.3476(8) 0.3859(7) 0.3420(6) 0.0835(11) Uani 1 1 d D
H49 H 0.3031 0.3325 0.3677 0.100 Uiso 1 1 calc R
C50 C 0.4007(7) 0.3832(7) 0.2570(6) 0.0835(11) Uani 1 1 d D
H50 H 0.3952 0.3256 0.2233 0.100 Uiso 1 1 calc R
C51 C 0.4614(8) 0.4647(6) 0.2218(6) 0.0835(11) Uani 1 1 d D
H51 H 0.4962 0.4618 0.1635 0.100 Uiso 1 1 calc R
C52 C 0.4734(8) 0.5483(7) 0.2668(6) 0.0835(11) Uani 1 1 d D
H52 H 0.5145 0.6030 0.2395 0.100 Uiso 1 1 calc R
C53 C 0.4519(10) 0.6458(8) 0.3989(10) 0.141(5) Uani 1 1 d .
H53A H 0.5118 0.6289 0.4342 0.212 Uiso 1 1 calc R
H53B H 0.3846 0.6669 0.4368 0.212 Uiso 1 1 calc R
H53C H 0.4750 0.7011 0.3577 0.212 Uiso 1 1 calc R

loop_
_atom_site_aniso_label
_atom_site_aniso_U_11
_atom_site_aniso_U_22
_atom_site_aniso_U_33
_atom_site_aniso_U_23
_atom_site_aniso_U_13
_atom_site_aniso_U_12
Nd1 0.0375(2) 0.03384(18) 0.0367(2) 0.00537(13) -0.01017(14) -0.00137(13)
O1 0.037(2) 0.050(2) 0.043(2) 0.0087(19) -0.003(2) -0.0011(19)
O2 0.039(2) 0.0333(19) 0.037(2) 0.0029(17) -0.0123(18) -0.0016(17)
N1 0.035(3) 0.046(3) 0.040(3) 0.001(2) -0.008(2) 0.000(2)
N2 0.038(3) 0.039(3) 0.046(3) 0.007(2) -0.016(2) -0.001(2)
C1 0.039(3) 0.037(3) 0.041(3) -0.001(3) -0.009(3) -0.002(3)
C2 0.038(3) 0.040(3) 0.040(3) -0.001(3) -0.010(3) -0.002(3)
C3 0.039(3) 0.046(3) 0.045(4) 0.000(3) -0.003(3) -0.002(3)
C4 0.044(4) 0.050(4) 0.045(4) 0.000(3) -0.005(3) -0.007(3)
C5 0.049(4) 0.043(3) 0.041(4) -0.001(3) -0.013(3) -0.003(3)
C6 0.035(3) 0.037(3) 0.044(4) 0.002(3) -0.012(3) 0.000(2)
C7 0.044(4) 0.045(3) 0.048(4) 0.004(3) -0.010(3) -0.003(3)
C8 0.041(4) 0.068(4) 0.034(3) 0.011(3) -0.009(3) -0.012(3)
C9 0.044(4) 0.084(5) 0.049(4) 0.009(4) -0.013(3) 0.001(4)
C10 0.051(5) 0.129(8) 0.051(5) 0.012(5) -0.015(4) -0.014(5)
C11 0.062(5) 0.132(8) 0.052(5) -0.008(5) -0.015(4) -0.030(6)
C12 0.066(5) 0.077(5) 0.052(4) -0.007(4) 0.004(4) -0.025(4)
C13 0.052(4) 0.065(4) 0.035(3) 0.004(3) -0.002(3) -0.019(3)
C14 0.065(5) 0.117(7) 0.065(5) 0.009(5) -0.021(4) 0.026(5)
C15 0.069(5) 0.052(4) 0.046(4) -0.002(3) -0.004(4) -0.003(4)
C16 0.037(3) 0.049(3) 0.052(4) 0.004(3) -0.003(3) 0.007(3)
C17 0.045(4) 0.075(5) 0.096(6) 0.025(5) -0.003(4) 0.019(4)
C18 0.067(5) 0.050(4) 0.066(5) 0.005(3) -0.007(4) 0.005(4)
C19 0.053(4) 0.077(5) 0.060(5) 0.006(4) -0.025(4) 0.000(4)
C20 0.089(3) 0.122(4) 0.060(3) 0.020(3) -0.010(2) -0.023(3)
C21 0.089(3) 0.122(4) 0.060(3) 0.020(3) -0.010(2) -0.023(3)
C22 0.089(3) 0.122(4) 0.060(3) 0.020(3) -0.010(2) -0.023(3)
C23 0.089(3) 0.122(4) 0.060(3) 0.020(3) -0.010(2) -0.023(3)
C24 0.040(3) 0.033(3) 0.029(3) 0.010(2) -0.006(3) -0.003(2)
C25 0.041(3) 0.037(3) 0.039(3) 0.007(3) -0.016(3) -0.008(3)
C26 0.050(4) 0.043(3) 0.036(3) -0.002(3) -0.014(3) -0.002(3)
C27 0.047(4) 0.042(3) 0.041(3) 0.001(3) -0.006(3) 0.006(3)
C28 0.041(3) 0.044(3) 0.046(4) 0.007(3) -0.006(3) 0.005(3)
C29 0.036(3) 0.034(3) 0.034(3) 0.006(2) -0.009(3) -0.001(2)
C30 0.036(3) 0.041(3) 0.050(4) 0.003(3) -0.008(3) 0.001(3)
C31 0.038(3) 0.043(3) 0.038(3) 0.003(3) -0.010(3) 0.002(3)
C32 0.052(4) 0.039(3) 0.043(4) -0.002(3) -0.015(3) 0.001(3)
C33 0.071(5) 0.032(3) 0.060(4) 0.002(3) -0.011(4) -0.001(3)
C34 0.078(5) 0.043(4) 0.067(5) 0.002(3) -0.020(4) 0.019(4)
C35 0.056(4) 0.052(4) 0.069(5) -0.001(3) -0.027(4) 0.015(3)
C36 0.047(4) 0.043(3) 0.059(4) -0.002(3) -0.021(3) 0.006(3)
C37 0.058(4) 0.049(4) 0.067(5) -0.001(3) -0.020(4) -0.016(3)
C38 0.047(4) 0.061(4) 0.095(6) 0.008(4) -0.034(4) -0.006(3)
C39 0.038(3) 0.039(3) 0.046(4) -0.001(3) -0.016(3) -0.002(3)
C40 0.048(4) 0.056(4) 0.055(4) -0.006(3) -0.023(3) 0.002(3)
C41 0.042(4) 0.043(3) 0.065(4) -0.004(3) -0.016(3) 0.003(3)
C42 0.042(4) 0.057(4) 0.052(4) 0.002(3) -0.005(3) -0.004(3)
C43 0.090(3) 0.088(3) 0.076(3) -0.028(2) -0.010(3) 0.021(3)
C44 0.090(3) 0.088(3) 0.076(3) -0.028(2) -0.010(3) 0.021(3)
C45 0.090(3) 0.088(3) 0.076(3) -0.028(2) -0.010(3) 0.021(3)
C46 0.090(3) 0.088(3) 0.076(3) -0.028(2) -0.010(3) 0.021(3)
C47 0.083(3) 0.086(2) 0.085(3) 0.007(2) -0.027(2) 0.009(2)
C48 0.083(3) 0.086(2) 0.085(3) 0.007(2) -0.027(2) 0.009(2)
C49 0.083(3) 0.086(2) 0.085(3) 0.007(2) -0.027(2) 0.009(2)
C50 0.083(3) 0.086(2) 0.085(3) 0.007(2) -0.027(2) 0.009(2)
C51 0.083(3) 0.086(2) 0.085(3) 0.007(2) -0.027(2) 0.009(2)
C52 0.083(3) 0.086(2) 0.085(3) 0.007(2) -0.027(2) 0.009(2)
C53 0.094(8) 0.090(8) 0.245(17) -0.054(9) -0.034(10) 0.013(6)

loop_
_atom_type_symbol
_atom_type_description
_atom_type_scat_dispersion_real
_atom_type_scat_dispersion_imag
_atom_type_scat_source
C C 0.0033 0.0016 'International Tables Vol C Tables 4.2.6.8 and 6.1.1.4'
H H 0.0000 0.0000 'International Tables Vol C Tables 4.2.6.8 and 6.1.1.4'
N N 0.0061 0.0033 'International Tables Vol C Tables 4.2.6.8 and 6.1.1.4'
O O 0.0106 0.0060 'International Tables Vol C Tables 4.2.6.8 and 6.1.1.4'
Nd Nd -0.1943 3.0179 'International Tables Vol C Tables 4.2.6.8 and 6.1.1.4'

loop_
_geom_angle_atom_site_label_1
_geom_angle_atom_site_label_2
_geom_angle_atom_site_label_3
_geom_angle
_geom_angle_site_symmetry_1
_geom_angle_site_symmetry_3
O1 Nd1 N2 122.05(16) . .
O1 Nd1 O2 98.41(14) . .
N2 Nd1 O2 78.83(15) . .
O1 Nd1 O2 123.05(14) . 2_556
N2 Nd1 O2 111.28(15) . 2_556
O2 Nd1 O2 72.59(14) . 2_556
O1 Nd1 N1 75.19(14) . .
N2 Nd1 N1 80.05(16) . .
O2 Nd1 N1 149.89(13) . .
O2 Nd1 N1 135.76(13) 2_556 .
O1 Nd1 C24 105.64(15) . 2_556
N2 Nd1 C24 132.25(16) . 2_556
O2 Nd1 C24 93.07(13) . 2_556
O2 Nd1 C24 25.73(14) 2_556 2_556
N1 Nd1 C24 117.03(14) . 2_556
O1 Nd1 Nd1 115.51(10) . 2_556
N2 Nd1 Nd1 96.15(12) . 2_556
O2 Nd1 Nd1 36.55(8) . 2_556
O2 Nd1 Nd1 36.03(8) 2_556 2_556
N1 Nd1 Nd1 168.69(10) . 2_556
C24 Nd1 Nd1 58.04(10) 2_556 2_556
C1 O1 Nd1 144.8(4) . .
C24 O2 Nd1 130.0(3) . .
C24 O2 Nd1 104.8(3) . 2_556
Nd1 O2 Nd1 107.41(14) . 2_556
C8 N1 C7 114.8(5) . .
C8 N1 Nd1 131.7(4) . .
C7 N1 Nd1 103.8(3) . .
C8 N1 H1 100.3 . .
C7 N1 H1 100.3 . .
Nd1 N1 H1 100.3 . .
C31 N2 C30 113.9(5) . .
C31 N2 Nd1 137.6(4) . .
C30 N2 Nd1 108.3(3) . .
O1 C1 C6 118.7(5) . .
O1 C1 C2 122.3(5) . .
C6 C1 C2 118.9(6) . .
C3 C2 C1 117.6(5) . .
C3 C2 C16 120.6(5) . .
C1 C2 C16 121.8(5) . .
C4 C3 C2 124.2(6) . .
C4 C3 H3 117.9 . .
C2 C3 H3 117.9 . .
C5 C4 C3 116.9(6) . .
C5 C4 C20 122.2(7) . .
C3 C4 C20 120.9(7) . .
C4 C5 C6 121.6(6) . .
C4 C5 H5 119.2 . .
C6 C5 H5 119.2 . .
C5 C6 C1 120.8(6) . .
C5 C6 C7 118.9(5) . .
C1 C6 C7 120.0(5) . .
C6 C7 N1 116.9(5) . .
C6 C7 H7A 108.1 . .
N1 C7 H7A 108.1 . .
C6 C7 H7B 108.1 . .
N1 C7 H7B 108.1 . .
H7A C7 H7B 107.3 . .
C9 C8 C13 119.7(6) . .
C9 C8 N1 120.7(7) . .
C13 C8 N1 119.5(6) . .
C10 C9 C8 118.6(8) . .
C10 C9 C14 119.0(7) . .
C8 C9 C14 122.4(7) . .
C11 C10 C9 121.8(8) . .
C11 C10 H10 119.1 . .
C9 C10 H10 119.1 . .
C10 C11 C12 119.8(8) . .
C10 C11 H11 120.1 . .
C12 C11 H11 120.1 . .
C11 C12 C13 120.9(8) . .
C11 C12 H12 119.5 . .
C13 C12 H12 119.5 . .
C12 C13 C8 119.1(7) . .
C12 C13 C15 119.2(7) . .
C8 C13 C15 121.7(6) . .
C9 C14 H14A 109.5 . .
C9 C14 H14B 109.5 . .
H14A C14 H14B 109.5 . .
C9 C14 H14C 109.5 . .
H14A C14 H14C 109.5 . .
H14B C14 H14C 109.5 . .
C13 C15 H15A 109.5 . .
C13 C15 H15B 109.5 . .
H15A C15 H15B 109.5 . .
C13 C15 H15C 109.5 . .
H15A C15 H15C 109.5 . .
H15B C15 H15C 109.5 . .
C19 C16 C17 107.6(6) . .
C19 C16 C18 109.7(6) . .
C17 C16 C18 107.8(6) . .
C19 C16 C2 112.4(5) . .
C17 C16 C2 111.7(5) . .
C18 C16 C2 107.6(5) . .
C16 C17 H17A 109.5 . .
C16 C17 H17B 109.5 . .
H17A C17 H17B 109.5 . .
C16 C17 H17C 109.5 . .
H17A C17 H17C 109.5 . .
H17B C17 H17C 109.5 . .
C16 C18 H18A 109.5 . .
C16 C18 H18B 109.5 . .
H18A C18 H18B 109.5 . .
C16 C18 H18C 109.5 . .
H18A C18 H18C 109.5 . .
H18B C18 H18C 109.5 . .
C16 C19 H19A 109.5 . .
C16 C19 H19B 109.5 . .
H19A C19 H19B 109.5 . .
C16 C19 H19C 109.5 . .
H19A C19 H19C 109.5 . .
H19B C19 H19C 109.5 . .
C21 C20 C23 114.1(8) . .
C21 C20 C4 113.9(8) . .
C23 C20 C4 111.7(7) . .
C21 C20 C22 103.2(8) . .
C23 C20 C22 104.3(8) . .
C4 C20 C22 108.7(7) . .
C20 C21 H21A 109.5 . .
C20 C21 H21B 109.5 . .
H21A C21 H21B 109.5 . .
C20 C21 H21C 109.5 . .
H21A C21 H21C 109.5 . .
H21B C21 H21C 109.5 . .
C20 C22 H22A 109.5 . .
C20 C22 H22B 109.5 . .
H22A C22 H22B 109.5 . .
C20 C22 H22C 109.5 . .
H22A C22 H22C 109.5 . .
H22B C22 H22C 109.5 . .
C20 C23 H23A 109.5 . .
C20 C23 H23B 109.5 . .
H23A C23 H23B 109.5 . .
C20 C23 H23C 109.5 . .
H23A C23 H23C 109.5 . .
H23B C23 H23C 109.5 . .
O2 C24 C25 122.7(5) . .
O2 C24 C29 117.1(5) . .
C25 C24 C29 120.2(5) . .
O2 C24 Nd1 49.5(2) . 2_556
C25 C24 Nd1 109.3(3) . 2_556
C29 C24 Nd1 108.3(3) . 2_556
C26 C25 C24 117.5(6) . .
C26 C25 C39 120.5(5) . .
C24 C25 C39 121.9(5) . .
C25 C26 C27 124.4(5) . .
C25 C26 H26 117.8 . .
C27 C26 H26 117.8 . .
C26 C27 C28 116.0(6) . .
C26 C27 C43 123.4(6) . .
C28 C27 C43 120.6(6) . .
C29 C28 C27 122.6(6) . .
C29 C28 H28 118.7 . .
C27 C28 H28 118.7 . .
C28 C29 C24 119.1(5) . .
C28 C29 C30 122.4(5) . .
C24 C29 C30 118.5(5) . .
N2 C30 C29 112.4(5) . .
N2 C30 H30A 109.1 . .
C29 C30 H30A 109.1 . .
N2 C30 H30B 109.1 . .
C29 C30 H30B 109.1 . .
H30A C30 H30B 107.8 . .
C36 C31 C32 119.2(5) . .
C36 C31 N2 120.3(5) . .
C32 C31 N2 120.3(5) . .
C33 C32 C31 118.2(6) . .
C33 C32 C37 120.5(6) . .
C31 C32 C37 121.3(5) . .
C34 C33 C32 121.8(6) . .
C34 C33 H33 119.1 . .
C32 C33 H33 119.1 . .
C33 C34 C35 120.3(6) . .
C33 C34 H34 119.8 . .
C35 C34 H34 119.8 . .
C34 C35 C36 120.0(6) . .
C34 C35 H35 120.0 . .
C36 C35 H35 120.0 . .
C35 C36 C31 120.4(6) . .
C35 C36 C38 118.7(6) . .
C31 C36 C38 120.9(5) . .
C32 C37 H37A 109.5 . .
C32 C37 H37B 109.5 . .
H37A C37 H37B 109.5 . .
C32 C37 H37C 109.5 . .
H37A C37 H37C 109.5 . .
H37B C37 H37C 109.5 . .
C36 C38 H38A 109.5 . .
C36 C38 H38B 109.5 . .
H38A C38 H38B 109.5 . .
C36 C38 H38C 109.5 . .
H38A C38 H38C 109.5 . .
H38B C38 H38C 109.5 . .
C40 C39 C42 109.0(5) . .
C40 C39 C41 105.8(5) . .
C42 C39 C41 108.8(5) . .
C40 C39 C25 112.5(5) . .
C42 C39 C25 108.4(5) . .
C41 C39 C25 112.2(5) . .
C39 C40 H40A 109.5 . .
C39 C40 H40B 109.5 . .
H40A C40 H40B 109.5 . .
C39 C40 H40C 109.5 . .
H40A C40 H40C 109.5 . .
H40B C40 H40C 109.5 . .
C39 C41 H41A 109.5 . .
C39 C41 H41B 109.5 . .
H41A C41 H41B 109.5 . .
C39 C41 H41C 109.5 . .
H41A C41 H41C 109.5 . .
H41B C41 H41C 109.5 . .
C39 C42 H42A 109.5 . .
C39 C42 H42B 109.5 . .
H42A C42 H42B 109.5 . .
C39 C42 H42C 109.5 . .
H42A C42 H42C 109.5 . .
H42B C42 H42C 109.5 . .
C45 C43 C27 112.8(7) . .
C45 C43 C44 109.1(8) . .
C27 C43 C44 109.7(7) . .
C45 C43 C46 109.5(8) . .
C27 C43 C46 109.2(7) . .
C44 C43 C46 106.3(8) . .
C43 C44 H44A 109.5 . .
C43 C44 H44B 109.5 . .
H44A C44 H44B 109.5 . .
C43 C44 H44C 109.5 . .
H44A C44 H44C 109.5 . .
H44B C44 H44C 109.5 . .
C43 C45 H45A 109.5 . .
C43 C45 H45B 109.5 . .
H45A C45 H45B 109.5 . .
C43 C45 H45C 109.5 . .
H45A C45 H45C 109.5 . .
H45B C45 H45C 109.5 . .
C43 C46 H46A 109.5 . .
C43 C46 H46B 109.5 . .
H46A C46 H46B 109.5 . .
C43 C46 H46C 109.5 . .
H46A C46 H46C 109.5 . .
H46B C46 H46C 109.5 . .
C52 C47 C48 119.9(10) . .
C52 C47 C53 117.9(10) . .
C48 C47 C53 122.1(10) . .
C47 C48 C49 121.5(10) . .
C47 C48 H48 119.3 . .
C49 C48 H48 119.3 . .
C50 C49 C48 115.6(9) . .
C50 C49 H49 122.2 . .
C48 C49 H49 122.2 . .
C51 C50 C49 119.9(9) . .
C51 C50 H50 120.1 . .
C49 C50 H50 120.1 . .
C52 C51 C50 122.8(10) . .
C52 C51 H51 118.6 . .
C50 C51 H51 118.6 . .
C47 C52 C51 120.3(10) . .
C47 C52 H52 119.9 . .
C51 C52 H52 119.9 . .
C47 C53 H53A 109.5 . .
C47 C53 H53B 109.5 . .
H53A C53 H53B 109.5 . .
C47 C53 H53C 109.5 . .
H53A C53 H53C 109.5 . .
H53B C53 H53C 109.5 . .

loop_
_geom_bond_atom_site_label_1
_geom_bond_atom_site_label_2
_geom_bond_distance
_geom_bond_site_symmetry_2
Nd1 O1 2.191(4) .
Nd1 N2 2.239(5) .
Nd1 O2 2.375(4) .
Nd1 O2 2.405(3) 2_556
Nd1 N1 2.703(5) .
Nd1 C24 3.058(5) 2_556
Nd1 Nd1 3.8522(7) 2_556
O1 C1 1.348(7) .
O2 C24 1.373(7) .
O2 Nd1 2.405(3) 2_556
N1 C8 1.449(7) .
N1 C7 1.514(7) .
N1 H1 0.9200 .
N2 C31 1.426(7) .
N2 C30 1.481(8) .
C1 C6 1.405(8) .
C1 C2 1.413(8) .
C2 C3 1.392(8) .
C2 C16 1.545(8) .
C3 C4 1.389(9) .
C3 H3 0.9400 .
C4 C5 1.382(9) .
C4 C20 1.546(10) .
C5 C6 1.386(8) .
C5 H5 0.9400 .
C6 C7 1.509(9) .
C7 H7A 0.9800 .
C7 H7B 0.9800 .
C8 C9 1.401(9) .
C8 C13 1.406(10) .
C9 C10 1.395(11) .
C9 C14 1.514(11) .
C10 C11 1.365(13) .
C10 H10 0.9400 .
C11 C12 1.368(12) .
C11 H11 0.9400 .
C12 C13 1.398(9) .
C12 H12 0.9400 .
C13 C15 1.505(10) .
C14 H14A 0.9700 .
C14 H14B 0.9700 .
C14 H14C 0.9700 .
C15 H15A 0.9700 .
C15 H15B 0.9700 .
C15 H15C 0.9700 .
C16 C19 1.524(10) .
C16 C17 1.531(10) .
C16 C18 1.544(9) .
C17 H17A 0.9700 .
C17 H17B 0.9700 .
C17 H17C 0.9700 .
C18 H18A 0.9700 .
C18 H18B 0.9700 .
C18 H18C 0.9700 .
C19 H19A 0.9700 .
C19 H19B 0.9700 .
C19 H19C 0.9700 .
C20 C21 1.458(12) .
C20 C23 1.480(12) .
C20 C22 1.586(14) .
C21 H21A 0.9700 .
C21 H21B 0.9700 .
C21 H21C 0.9700 .
C22 H22A 0.9700 .
C22 H22B 0.9700 .
C22 H22C 0.9700 .
C23 H23A 0.9700 .
C23 H23B 0.9700 .
C23 H23C 0.9700 .
C24 C25 1.405(7) .
C24 C29 1.409(8) .
C24 Nd1 3.058(5) 2_556
C25 C26 1.390(8) .
C25 C39 1.547(8) .
C26 C27 1.390(9) .
C26 H26 0.9400 .
C27 C28 1.397(8) .
C27 C43 1.532(10) .
C28 C29 1.388(8) .
C28 H28 0.9400 .
C29 C30 1.521(8) .
C30 H30A 0.9800 .
C30 H30B 0.9800 .
C31 C36 1.402(8) .
C31 C32 1.411(8) .
C32 C33 1.391(8) .
C32 C37 1.507(9) .
C33 C34 1.361(10) .
C33 H33 0.9400 .
C34 C35 1.377(10) .
C34 H34 0.9400 .
C35 C36 1.378(9) .
C35 H35 0.9400 .
C36 C38 1.516(9) .
C37 H37A 0.9700 .
C37 H37B 0.9700 .
C37 H37C 0.9700 .
C38 H38A 0.9700 .
C38 H38B 0.9700 .
C38 H38C 0.9700 .
C39 C40 1.527(8) .
C39 C42 1.527(9) .
C39 C41 1.546(8) .
C40 H40A 0.9700 .
C40 H40B 0.9700 .
C40 H40C 0.9700 .
C41 H41A 0.9700 .
C41 H41B 0.9700 .
C41 H41C 0.9700 .
C42 H42A 0.9700 .
C42 H42B 0.9700 .
C42 H42C 0.9700 .
C43 C45 1.491(12) .
C43 C44 1.535(12) .
C43 C46 1.545(13) .
C44 H44A 0.9700 .
C44 H44B 0.9700 .
C44 H44C 0.9700 .
C45 H45A 0.9700 .
C45 H45B 0.9700 .
C45 H45C 0.9700 .
C46 H46A 0.9700 .
C46 H46B 0.9700 .
C46 H46C 0.9700 .
C47 C52 1.325(11) .
C47 C48 1.371(10) .
C47 C53 1.499(14) .
C48 C49 1.435(11) .
C48 H48 0.9400 .
C49 C50 1.380(11) .
C49 H49 0.9400 .
C50 C51 1.370(10) .
C50 H50 0.9400 .
C51 C52 1.337(10) .
C51 H51 0.9400 .
C52 H52 0.9400 .
C53 H53A 0.9700 .
C53 H53B 0.9700 .
C53 H53C 0.9700 .
